data_2203367
loop_
_publ_author_name
'Daniel E. Lynch'
'Darren G. Hamilton'

_publ_section_title
;
 <i>N</i>,<i>N</i>'-Di-<i>n</i>-tetradecylpyromellitic diimide
;
_journal_issue 4
_journal_name_full 'Acta Crystallographica Section E'
_journal_page_first o597
_journal_page_last o598
_journal_paper_doi 10.1107/S1600536804006038
_journal_volume 60
_journal_year 2004
_chemical_formula_iupac 'C38 H60 N2 O4'
_chemical_formula_moiety 'C38 H60 N2 O4'
_chemical_formula_sum 'C38 H60 N2 O4'
_chemical_formula_weight 608.88
_chemical_name_systematic
;
N,N'-di-n-tetradecylpyromellitic diimide
;
_space_group_IT_number 14
_symmetry_cell_setting monoclinic
_symmetry_space_group_name_Hall '-P 2ybc'
_symmetry_space_group_name_H-M 'P 1 21/c 1'
_atom_sites_solution_hydrogens geom
_atom_sites_solution_primary direct
_atom_sites_solution_secondary difmap
_audit_creation_method SHELXL-97
_cell_angle_alpha 90.00
_cell_angle_beta 95.896(2)
_cell_angle_gamma 90.00
_cell_formula_units_Z 2
_cell_length_a 38.939(3)
_cell_length_b 4.9902(3)
_cell_length_c 8.9040(5)
_cell_measurement_reflns_used 6262
_cell_measurement_temperature 150(2)
_cell_measurement_theta_max 27.48
_cell_measurement_theta_min 1.02
_cell_volume 1721.01(19)
_computing_cell_refinement 'DENZO and COLLECT'
_computing_data_collection 'DENZO (Otwinowski & Minor, 1997) and COLLECT (Hooft, 1998)'
_computing_data_reduction 'DENZO, SCALEPACK (Otwinowski & Minor, 1997) and COLLECT'
_computing_molecular_graphics 'PLATON97 (Spek, 1997)'
_computing_publication_material SHELXL97
_computing_structure_refinement 'SHELXL97 (Sheldrick, 1997)'
_computing_structure_solution 'SHELXS97 (Sheldrick, 1997)'
_diffrn_ambient_temperature 120(2)
_diffrn_detector_area_resol_mean 9.091
_diffrn_measured_fraction_theta_full 0.961
_diffrn_measured_fraction_theta_max 0.961
_diffrn_measurement_device_type 'Bruker--Nonius KappaCCD area-detector'
_diffrn_measurement_method '\f and \w'
_diffrn_radiation_monochromator graphite
_diffrn_radiation_source 'Bruker Nonius FR591 rotating anode'
_diffrn_radiation_type MoK\a
_diffrn_radiation_wavelength 0.71073
_diffrn_reflns_av_R_equivalents 0.0929
_diffrn_reflns_av_sigmaI/netI 0.1454
_diffrn_reflns_limit_h_max 46
_diffrn_reflns_limit_h_min -45
_diffrn_reflns_limit_k_max 5
_diffrn_reflns_limit_k_min -5
_diffrn_reflns_limit_l_max 10
_diffrn_reflns_limit_l_min -10
_diffrn_reflns_number 6743
_diffrn_reflns_theta_full 25.00
_diffrn_reflns_theta_max 24.99
_diffrn_reflns_theta_min 1.05
_diffrn_standards_decay_% 0
_diffrn_standards_number 0
_exptl_absorpt_coefficient_mu 0.075
_exptl_absorpt_correction_T_max 0.999
_exptl_absorpt_correction_T_min 0.992
_exptl_absorpt_correction_type multi-scan
_exptl_absorpt_process_details '(SORTAV; Blessing, 1995)'
_exptl_crystal_colour Colourless
_exptl_crystal_density_diffrn 1.175
_exptl_crystal_density_method 'not measured'
_exptl_crystal_description Plate
_exptl_crystal_F_000 668
_exptl_crystal_size_max 0.30
_exptl_crystal_size_mid 0.25
_exptl_crystal_size_min 0.01
_refine_diff_density_max 0.268
_refine_diff_density_min -0.267
_refine_ls_extinction_method none
_refine_ls_goodness_of_fit_ref 0.968
_refine_ls_hydrogen_treatment constr
_refine_ls_matrix_type full
_refine_ls_number_parameters 200
_refine_ls_number_reflns 2896
_refine_ls_number_restraints 0
_refine_ls_restrained_S_all 0.968
_refine_ls_R_factor_all 0.1610
_refine_ls_R_factor_gt 0.0594
_refine_ls_shift/su_max 0.000
_refine_ls_shift/su_mean 0.000
_refine_ls_structure_factor_coef Fsqd
_refine_ls_weighting_details 'w = 1/[\s^2^(Fo^2^)+(0.0882P)^2^] where P = (Fo^2^+2Fc^2^)/3'
_refine_ls_weighting_scheme calc
_refine_ls_wR_factor_gt 0.1322
_refine_ls_wR_factor_ref 0.2029
_reflns_number_gt 1366
_reflns_number_total 2896
_reflns_threshold_expression I>2\s(I)
_cod_data_source_file ac6083.cif
_cod_data_source_block I
_cod_depositor_comments
;
The following automatic conversions were performed:
'_symmetry_cell_setting' value 'Monoclinic' changed to 'monoclinic'
according to '/home/saulius/struct/CIF-dictionaries/cif_core.dic'
dictionary named 'cif_core.dic' version 2.4.1 from
2010-06-29.

'_exptl_absorpt_correction_type' value 'Multi-scan' changed
to 'multi-scan' according to
'/home/saulius/struct/CIF-dictionaries/cif_core.dic' dictionary named
'cif_core.dic' version 2.4.1 from 2010-06-29.

Automatic conversion script
Id: cif_fix_enum 1527 2010-12-29 10:47:43Z saulius 

The following automatic conversions were performed:

'_symmetry_cell_setting' value 'Monoclinic' changed to 'monoclinic'
according to /home/saulius/struct/CIF-dictionaries/cif_core.dic
dictionary named 'cif_core.dic' version 2.4.1 from
2010-06-29.

'_exptl_absorpt_correction_type' value 'Multi-scan'
changed to 'multi-scan' according to
/home/saulius/struct/CIF-dictionaries/cif_core.dic dictionary named
'cif_core.dic' version 2.4.1 from 2010-06-29.

Automatic conversion script
Id: cif_fix_values 1715 2011-07-08 13:25:40Z adriana 
;
_cod_original_sg_symbol_H-M 'P 21/c'
_cod_database_code 2203367
_cod_database_fobs_code 2203367

loop_
_symmetry_equiv_pos_as_xyz
'x, y, z'
'-x, y+1/2, -z+1/2'
'-x, -y, -z'
'x, -y-1/2, z-1/2'

loop_
_atom_site_label
_atom_site_fract_x
_atom_site_fract_y
_atom_site_fract_z
_atom_site_U_iso_or_equiv
_atom_site_adp_type
_atom_site_calc_flag
_atom_site_refinement_flags
_atom_site_occupancy
_atom_site_type_symbol
N1 0.08654(7) 0.5189(6) 0.5668(3) 0.0239(8) Uani d . 1 N
C2 0.06735(10) 0.6964(8) 0.4715(4) 0.0263(10) Uani d . 1 C
O21 0.07873(6) 0.8812(5) 0.4046(3) 0.0302(7) Uani d . 1 O
C3 0.03053(9) 0.6150(7) 0.4746(4) 0.0226(9) Uani d . 1 C
C4 0.00077(9) 0.7297(7) 0.4040(4) 0.0239(10) Uani d . 1 C
H4 0.0013 0.8826 0.3407 0.030 Uiso calc R 1 H
C5 0.02980(9) 0.3927(7) 0.5685(4) 0.0222(9) Uani d . 1 C
C6 0.06626(10) 0.3262(8) 0.6263(4) 0.0267(10) Uani d . 1 C
O61 0.07640(6) 0.1404(5) 0.7067(3) 0.0306(7) Uani d . 1 O
C11 0.12372(9) 0.5474(7) 0.6005(4) 0.0274(10) Uani d . 1 C
H111 0.1311 0.4528 0.6961 0.034 Uiso calc R 1 H
H112 0.1294 0.7396 0.6153 0.034 Uiso calc R 1 H
C12 0.14350(9) 0.4365(8) 0.4766(4) 0.0303(10) Uani d . 1 C
H121 0.1442 0.2387 0.4847 0.038 Uiso calc R 1 H
H122 0.1310 0.4827 0.3776 0.038 Uiso calc R 1 H
C13 0.18006(9) 0.5406(7) 0.4817(4) 0.0284(10) Uani d . 1 C
H131 0.1928 0.4905 0.5795 0.035 Uiso calc R 1 H
H132 0.1795 0.7387 0.4757 0.035 Uiso calc R 1 H
C14 0.19926(9) 0.4317(7) 0.3539(4) 0.0300(10) Uani d . 1 C
H141 0.2017 0.2352 0.3661 0.038 Uiso calc R 1 H
H142 0.1851 0.4654 0.2569 0.038 Uiso calc R 1 H
C15 0.23474(9) 0.5511(8) 0.3456(4) 0.0320(10) Uani d . 1 C
H151 0.2491 0.5157 0.4418 0.040 Uiso calc R 1 H
H152 0.2325 0.7477 0.3336 0.040 Uiso calc R 1 H
C16 0.25292(9) 0.4385(8) 0.2156(4) 0.0318(11) Uani d . 1 C
H161 0.2554 0.2422 0.2288 0.040 Uiso calc R 1 H
H162 0.2382 0.4707 0.1199 0.040 Uiso calc R 1 H
C17 0.28833(9) 0.5584(8) 0.2031(4) 0.0314(10) Uani d . 1 C
H171 0.3030 0.5278 0.2991 0.039 Uiso calc R 1 H
H172 0.2859 0.7544 0.1886 0.039 Uiso calc R 1 H
C18 0.30640(9) 0.4416(7) 0.0735(4) 0.0322(10) Uani d . 1 C
H181 0.3089 0.2457 0.0885 0.040 Uiso calc R 1 H
H182 0.2916 0.4712 -0.0223 0.040 Uiso calc R 1 H
C19 0.34161(9) 0.5604(8) 0.0592(4) 0.0323(11) Uani d . 1 C
H191 0.3564 0.5318 0.1551 0.040 Uiso calc R 1 H
H192 0.3391 0.7561 0.0434 0.040 Uiso calc R 1 H
C20 0.35951(9) 0.4418(8) -0.0694(4) 0.0311(10) Uani d . 1 C
H201 0.3618 0.2459 -0.0541 0.039 Uiso calc R 1 H
H202 0.3448 0.4716 -0.1654 0.039 Uiso calc R 1 H
C21 0.39494(9) 0.5594(8) -0.0830(4) 0.0326(10) Uani d . 1 C
H211 0.4097 0.5281 0.0127 0.041 Uiso calc R 1 H
H212 0.3926 0.7556 -0.0973 0.041 Uiso calc R 1 H
C22 0.41288(9) 0.4422(8) -0.2132(4) 0.0341(11) Uani d . 1 C
H221 0.4150 0.2459 -0.1994 0.043 Uiso calc R 1 H
H222 0.3982 0.4749 -0.3090 0.043 Uiso calc R 1 H
C23 0.44843(10) 0.5581(8) -0.2261(5) 0.0392(11) Uani d . 1 C
H231 0.4633 0.5217 -0.1313 0.049 Uiso calc R 1 H
H232 0.4464 0.7549 -0.2379 0.049 Uiso calc R 1 H
C24 0.46567(10) 0.4442(9) -0.3582(5) 0.0474(13) Uani d . 1 C
H241 0.4690 0.2507 -0.3444 0.059 Uiso calc R 1 H
H242 0.4881 0.5306 -0.3626 0.059 Uiso calc R 1 H
H243 0.4510 0.4779 -0.4525 0.059 Uiso calc R 1 H

loop_
_atom_site_aniso_label
_atom_site_aniso_U_11
_atom_site_aniso_U_22
_atom_site_aniso_U_33
_atom_site_aniso_U_12
_atom_site_aniso_U_13
_atom_site_aniso_U_23
N1 0.0243(18) 0.0257(19) 0.0217(18) -0.0017(16) 0.0020(15) 0.0002(15)
C2 0.040(3) 0.025(3) 0.014(2) 0.003(2) 0.0037(18) -0.001(2)
O21 0.0390(17) 0.0257(17) 0.0263(16) -0.0053(14) 0.0055(13) 0.0019(14)
C3 0.031(2) 0.020(2) 0.018(2) -0.0004(19) 0.0040(17) -0.0051(18)
C4 0.036(2) 0.020(2) 0.015(2) 0.000(2) 0.0035(18) -0.0022(18)
C5 0.032(2) 0.018(2) 0.017(2) -0.0004(19) 0.0037(17) -0.0047(18)
C6 0.033(2) 0.027(3) 0.021(2) 0.002(2) 0.0024(18) -0.008(2)
O61 0.0390(17) 0.0273(17) 0.0249(16) 0.0039(14) 0.0004(12) 0.0017(14)
C11 0.027(2) 0.029(2) 0.026(2) 0.0013(19) 0.0013(18) 0.001(2)
C12 0.031(2) 0.031(3) 0.029(2) 0.0023(19) 0.0027(18) -0.003(2)
C13 0.028(2) 0.030(2) 0.028(2) 0.0021(19) 0.0040(18) -0.0026(19)
C14 0.028(2) 0.035(3) 0.027(2) -0.0014(19) 0.0035(18) 0.000(2)
C15 0.032(2) 0.035(3) 0.029(2) 0.001(2) 0.0033(19) 0.000(2)
C16 0.030(2) 0.038(3) 0.026(2) 0.002(2) 0.0027(18) -0.001(2)
C17 0.030(2) 0.038(3) 0.027(2) 0.006(2) 0.0043(18) 0.001(2)
C18 0.035(2) 0.033(3) 0.029(2) 0.003(2) 0.0040(19) 0.001(2)
C19 0.031(2) 0.039(3) 0.027(2) -0.002(2) 0.0059(18) -0.003(2)
C20 0.033(2) 0.032(3) 0.028(2) -0.001(2) 0.0042(18) 0.000(2)
C21 0.032(2) 0.036(3) 0.030(2) 0.001(2) 0.0055(18) 0.000(2)
C22 0.032(2) 0.037(3) 0.033(3) 0.002(2) 0.0049(19) 0.000(2)
C23 0.033(3) 0.048(3) 0.037(3) 0.002(2) 0.007(2) 0.001(2)
C24 0.036(3) 0.069(4) 0.039(3) 0.002(2) 0.012(2) -0.004(3)

loop_
_atom_type_symbol
_atom_type_description
_atom_type_scat_dispersion_real
_atom_type_scat_dispersion_imag
_atom_type_scat_source
C C 0.0033 0.0016 'International Tables Vol C Tables 4.2.6.8 and 6.1.1.4'
H H 0.0000 0.0000 'International Tables Vol C Tables 4.2.6.8 and 6.1.1.4'
N N 0.0061 0.0033 'International Tables Vol C Tables 4.2.6.8 and 6.1.1.4'
O O 0.0106 0.0060 'International Tables Vol C Tables 4.2.6.8 and 6.1.1.4'

loop_
_geom_angle_atom_site_label_1
_geom_angle_atom_site_label_2
_geom_angle_atom_site_label_3
_geom_angle_site_symmetry_1
_geom_angle
C6 N1 C2 . 112.6(3)
C6 N1 C11 . 125.7(3)
C2 N1 C11 . 121.7(3)
O21 C2 N1 . 125.9(4)
O21 C2 C3 . 128.2(3)
N1 C2 C3 . 105.8(3)
C4 C3 C5 . 122.3(3)
C4 C3 C2 . 129.8(3)
C5 C3 C2 . 107.9(3)
C5 C4 C3 3_566 115.6(3)
C5 C4 H4 3_566 122.2
C3 C4 H4 . 122.2
C4 C5 C3 3_566 122.0(3)
C4 C5 C6 3_566 130.2(3)
C3 C5 C6 . 107.8(3)
O61 C6 N1 . 126.4(4)
O61 C6 C5 . 127.8(4)
N1 C6 C5 . 105.8(3)
N1 C11 C12 . 112.6(3)
N1 C11 H111 . 109.1
C12 C11 H111 . 109.1
N1 C11 H112 . 109.1
C12 C11 H112 . 109.1
H111 C11 H112 . 107.8
C13 C12 C11 . 113.6(3)
C13 C12 H121 . 108.8
C11 C12 H121 . 108.8
C13 C12 H122 . 108.8
C11 C12 H122 . 108.8
H121 C12 H122 . 107.7
C12 C13 C14 . 112.8(3)
C12 C13 H131 . 109.0
C14 C13 H131 . 109.0
C12 C13 H132 . 109.0
C14 C13 H132 . 109.0
H131 C13 H132 . 107.8
C15 C14 C13 . 114.6(3)
C15 C14 H141 . 108.6
C13 C14 H141 . 108.6
C15 C14 H142 . 108.6
C13 C14 H142 . 108.6
H141 C14 H142 . 107.6
C14 C15 C16 . 112.9(3)
C14 C15 H151 . 109.0
C16 C15 H151 . 109.0
C14 C15 H152 . 109.0
C16 C15 H152 . 109.0
H151 C15 H152 . 107.8
C17 C16 C15 . 114.0(3)
C17 C16 H161 . 108.8
C15 C16 H161 . 108.8
C17 C16 H162 . 108.8
C15 C16 H162 . 108.8
H161 C16 H162 . 107.6
C16 C17 C18 . 113.4(3)
C16 C17 H171 . 108.9
C18 C17 H171 . 108.9
C16 C17 H172 . 108.9
C18 C17 H172 . 108.9
H171 C17 H172 . 107.7
C19 C18 C17 . 114.0(3)
C19 C18 H181 . 108.8
C17 C18 H181 . 108.8
C19 C18 H182 . 108.8
C17 C18 H182 . 108.8
H181 C18 H182 . 107.6
C18 C19 C20 . 113.6(3)
C18 C19 H191 . 108.8
C20 C19 H191 . 108.8
C18 C19 H192 . 108.8
C20 C19 H192 . 108.8
H191 C19 H192 . 107.7
C21 C20 C19 . 113.6(3)
C21 C20 H201 . 108.8
C19 C20 H201 . 108.8
C21 C20 H202 . 108.8
C19 C20 H202 . 108.8
H201 C20 H202 . 107.7
C20 C21 C22 . 113.8(3)
C20 C21 H211 . 108.8
C22 C21 H211 . 108.8
C20 C21 H212 . 108.8
C22 C21 H212 . 108.8
H211 C21 H212 . 107.7
C23 C22 C21 . 113.8(3)
C23 C22 H221 . 108.8
C21 C22 H221 . 108.8
C23 C22 H222 . 108.8
C21 C22 H222 . 108.8
H221 C22 H222 . 107.7
C22 C23 C24 . 113.2(3)
C22 C23 H231 . 108.9
C24 C23 H231 . 108.9
C22 C23 H232 . 108.9
C24 C23 H232 . 108.9
H231 C23 H232 . 107.7
C23 C24 H241 . 109.5
C23 C24 H242 . 109.5
H241 C24 H242 . 109.5
C23 C24 H243 . 109.5
H241 C24 H243 . 109.5
H242 C24 H243 . 109.5

loop_
_geom_bond_atom_site_label_1
_geom_bond_atom_site_label_2
_geom_bond_site_symmetry_2
_geom_bond_distance
N1 C6 . 1.384(5)
N1 C2 . 1.390(4)
N1 C11 . 1.455(4)
C2 O21 . 1.207(4)
C2 C3 . 1.493(5)
C3 C4 . 1.384(4)
C3 C5 . 1.391(5)
C4 C5 3_566 1.382(5)
C4 H4 . 0.95
C5 C4 3_566 1.382(5)
C5 C6 . 1.497(5)
C6 O61 . 1.213(4)
C11 C12 . 1.514(5)
C11 H111 . 0.99
C11 H112 . 0.99
C12 C13 . 1.512(5)
C12 H121 . 0.99
C12 H122 . 0.99
C13 C14 . 1.525(5)
C13 H131 . 0.99
C13 H132 . 0.99
C14 C15 . 1.513(4)
C14 H141 . 0.99
C14 H142 . 0.99
C15 C16 . 1.524(5)
C15 H151 . 0.99
C15 H152 . 0.99
C16 C17 . 1.518(5)
C16 H161 . 0.99
C16 H162 . 0.99
C17 C18 . 1.527(5)
C17 H171 . 0.99
C17 H172 . 0.99
C18 C19 . 1.511(5)
C18 H181 . 0.99
C18 H182 . 0.99
C19 C20 . 1.520(5)
C19 H191 . 0.99
C19 H192 . 0.99
C20 C21 . 1.516(5)
C20 H201 . 0.99
C20 H202 . 0.99
C21 C22 . 1.530(5)
C21 H211 . 0.99
C21 H212 . 0.99
C22 C23 . 1.515(5)
C22 H221 . 0.99
C22 H222 . 0.99
C23 C24 . 1.523(5)
C23 H231 . 0.99
C23 H232 . 0.99
C24 H241 . 0.98
C24 H242 . 0.98
C24 H243 . 0.98

loop_
_geom_torsion_atom_site_label_1
_geom_torsion_atom_site_label_2
_geom_torsion_atom_site_label_3
_geom_torsion_atom_site_label_4
_geom_torsion_site_symmetry_1
_geom_torsion_site_symmetry_4
_geom_torsion
C6 N1 C2 O21 . . -179.5(3)
C11 N1 C2 O21 . . 2.5(5)
C6 N1 C2 C3 . . 2.3(4)
C11 N1 C2 C3 . . -175.7(3)
O21 C2 C3 C4 . . -0.6(6)
N1 C2 C3 C4 . . 177.6(3)
O21 C2 C3 C5 . . -179.2(4)
N1 C2 C3 C5 . . -1.0(4)
C5 C3 C4 C5 . 3_566 -0.7(5)
C2 C3 C4 C5 . 3_566 -179.1(3)
C4 C3 C5 C4 . 3_566 0.7(6)
C2 C3 C5 C4 . 3_566 179.4(3)
C4 C3 C5 C6 . . -179.2(3)
C2 C3 C5 C6 . . -0.5(4)
C2 N1 C6 O61 . . 176.4(3)
C11 N1 C6 O61 . . -5.6(6)
C2 N1 C6 C5 . . -2.6(4)
C11 N1 C6 C5 . . 175.3(3)
C4 C5 C6 O61 3_566 . 2.9(6)
C3 C5 C6 O61 . . -177.1(3)
C4 C5 C6 N1 3_566 . -178.1(3)
C3 C5 C6 N1 . . 1.9(4)
C6 N1 C11 C12 . . 101.9(4)
C2 N1 C11 C12 . . -80.4(4)
N1 C11 C12 C13 . . 161.0(3)
C11 C12 C13 C14 . . -178.7(3)
C12 C13 C14 C15 . . 174.4(3)
C13 C14 C15 C16 . . -179.5(3)
C14 C15 C16 C17 . . 179.0(3)
C15 C16 C17 C18 . . 179.4(3)
C16 C17 C18 C19 . . 179.7(3)
C17 C18 C19 C20 . . 179.6(3)
C18 C19 C20 C21 . . -179.6(3)
C19 C20 C21 C22 . . -179.5(3)
C20 C21 C22 C23 . . -179.5(3)
C21 C22 C23 C24 . . -178.8(3)
